data_7210151
loop_
_publ_author_name
'Panini, Piyush'
'Mohan, T. P.'
'Gangwar, Usma'
'Sankolli, Ravish'
'Chopra, Deepak'

_publ_section_title
;
 Quantitative crystal structure analysis of 1,3,4-thiadiazole derivatives
;
_journal_issue 22
_journal_name_full CrystEngComm
_journal_page_first 4549
_journal_paper_doi 10.1039/c3ce40278a
_journal_volume 15
_journal_year 2013
_chemical_formula_moiety 'C22 H16 F N3 O3 S'
_chemical_formula_sum 'C22 H16 F N3 O3 S'
_chemical_formula_weight 421.44
_space_group_IT_number 2
_symmetry_cell_setting triclinic
_symmetry_Int_Tables_number 2
_symmetry_space_group_name_Hall '-P 1'
_symmetry_space_group_name_H-M 'P -1'
_atom_sites_solution_hydrogens geom
_atom_sites_solution_primary direct
_atom_sites_solution_secondary difmap
_audit_creation_method SHELXL-97
_cell_angle_alpha 86.664(3)
_cell_angle_beta 82.318(3)
_cell_angle_gamma 74.281(3)
_cell_formula_units_Z 2
_cell_length_a 8.4625(4)
_cell_length_b 8.7356(4)
_cell_length_c 13.4092(6)
_cell_measurement_temperature 296(2)
_cell_volume 945.39(8)
_computing_structure_refinement 'SHELXL-97 (Sheldrick, 1997)'
_computing_structure_solution 'SHELXS-97 (Sheldrick, 1990)'
_diffrn_ambient_temperature 296(2)
_diffrn_measured_fraction_theta_full 0.995
_diffrn_measured_fraction_theta_max 0.995
_diffrn_radiation_monochromator graphite
_diffrn_radiation_source 'fine-focus sealed tube'
_diffrn_radiation_type MoK\a
_diffrn_radiation_wavelength 0.71073
_diffrn_reflns_av_R_equivalents 0.0532
_diffrn_reflns_av_sigmaI/netI 0.0632
_diffrn_reflns_limit_h_max 10
_diffrn_reflns_limit_h_min -10
_diffrn_reflns_limit_k_max 10
_diffrn_reflns_limit_k_min -10
_diffrn_reflns_limit_l_max 15
_diffrn_reflns_limit_l_min -15
_diffrn_reflns_number 15295
_diffrn_reflns_theta_full 25.00
_diffrn_reflns_theta_max 25.00
_diffrn_reflns_theta_min 2.42
_exptl_absorpt_coefficient_mu 0.212
_exptl_absorpt_correction_T_max 0.9628
_exptl_absorpt_correction_T_min 0.9548
_exptl_absorpt_correction_type empirical
_exptl_absorpt_process_details SADABS
_exptl_crystal_density_diffrn 1.480
_exptl_crystal_density_method 'not measured'
_exptl_crystal_F_000 436
_exptl_crystal_size_max 0.22
_exptl_crystal_size_mid 0.20
_exptl_crystal_size_min 0.18
_refine_diff_density_max 0.200
_refine_diff_density_min -0.255
_refine_diff_density_rms 0.045
_refine_ls_extinction_method none
_refine_ls_goodness_of_fit_ref 1.012
_refine_ls_hydrogen_treatment constr
_refine_ls_matrix_type full
_refine_ls_number_parameters 272
_refine_ls_number_reflns 3310
_refine_ls_number_restraints 0
_refine_ls_restrained_S_all 1.012
_refine_ls_R_factor_all 0.0951
_refine_ls_R_factor_gt 0.0488
_refine_ls_shift/su_max 0.000
_refine_ls_shift/su_mean 0.000
_refine_ls_structure_factor_coef Fsqd
_refine_ls_weighting_details 'calc w=1/[\s^2^(Fo^2^)+(0.0473P)^2^+0.0747P] where P=(Fo^2^+2Fc^2^)/3'
_refine_ls_weighting_scheme calc
_refine_ls_wR_factor_gt 0.0961
_refine_ls_wR_factor_ref 0.1104
_reflns_number_gt 2090
_reflns_number_total 3310
_reflns_threshold_expression >2sigma(I)
_cod_data_source_file c3ce40278a.txt
_cod_data_source_block TDZ-4
_cod_depositor_comments
;
The following automatic conversions were performed:

'_symmetry_cell_setting' value 'Triclinic' changed to 'triclinic'
according to /home/saulius/struct/CIF-dictionaries/cif_core.dic
dictionary named 'cif_core.dic' version 2.4.2 from
2011-04-26.

'_exptl_absorpt_correction_type' value 'Empirical'
changed to 'empirical' according to
/home/saulius/struct/CIF-dictionaries/cif_core.dic dictionary named
'cif_core.dic' version 2.4.2 from 2011-04-26.

Automatic conversion script
Id: cif_fix_values 1891 2012-01-12 08:04:46Z andrius 

The following automatic conversions were performed:

data name '_iucr_refine_instruction_details' was replaced with
'_iucr_refine_instructions_details' as specified in the replacement
file 'data/replacement-values/replacement_tags.lst'.

Automatic conversion script
Id: cif_correct_tags 9268 2022-04-12 08:56:07Z antanas 
;
_cod_database_code 7210151

loop_
_symmetry_equiv_pos_as_xyz
'x, y, z'
'-x, -y, -z'

loop_
_atom_site_label
_atom_site_type_symbol
_atom_site_fract_x
_atom_site_fract_y
_atom_site_fract_z
_atom_site_U_iso_or_equiv
_atom_site_adp_type
_atom_site_occupancy
_atom_site_symmetry_multiplicity
_atom_site_calc_flag
_atom_site_refinement_flags
C1 C -0.3077(4) 0.5400(5) -0.0924(2) 0.0670(10) Uani 1 1 d .
H1 H -0.3140 0.5303 -0.1604 0.080 Uiso 1 1 calc R
C2 C -0.4076(4) 0.6655(4) -0.0404(2) 0.0630(9) Uani 1 1 d .
H2 H -0.4835 0.7422 -0.0733 0.076 Uiso 1 1 calc R
C3 C -0.3993(4) 0.6820(3) 0.0600(2) 0.0539(8) Uani 1 1 d .
H3 H -0.4683 0.7691 0.0947 0.065 Uiso 1 1 calc R
C4 C -0.2877(3) 0.5678(3) 0.1082(2) 0.0427(7) Uani 1 1 d .
C5 C -0.1857(4) 0.4397(4) 0.0579(2) 0.0603(9) Uani 1 1 d .
H5 H -0.1103 0.3622 0.0907 0.072 Uiso 1 1 calc R
C6 C -0.1973(4) 0.4280(5) -0.0429(2) 0.0765(11) Uani 1 1 d .
H6 H -0.1281 0.3415 -0.0780 0.092 Uiso 1 1 calc R
C7 C -0.2124(3) 0.4649(3) 0.26920(19) 0.0427(7) Uani 1 1 d .
C8 C -0.2865(3) 0.3428(4) 0.29416(19) 0.0457(7) Uani 1 1 d .
C9 C -0.2242(3) 0.2223(3) 0.3590(2) 0.0461(7) Uani 1 1 d .
H9 H -0.2746 0.1401 0.3742 0.055 Uiso 1 1 calc R
C10 C -0.0849(3) 0.2242(3) 0.40185(18) 0.0414(7) Uani 1 1 d .
H10 H -0.0424 0.1432 0.4468 0.050 Uiso 1 1 calc R
C11 C -0.0080(3) 0.3446(3) 0.37881(18) 0.0354(6) Uani 1 1 d .
C12 C -0.0728(3) 0.4642(3) 0.31181(18) 0.0413(7) Uani 1 1 d .
H12 H -0.0214 0.5455 0.2953 0.050 Uiso 1 1 calc R
C13 C 0.1390(3) 0.3495(3) 0.42407(18) 0.0357(6) Uani 1 1 d .
C14 C 0.3688(3) 0.3182(3) 0.51342(18) 0.0347(6) Uani 1 1 d .
C15 C 0.5209(3) 0.1429(3) 0.63395(19) 0.0408(7) Uani 1 1 d .
C16 C 0.6621(3) 0.1031(3) 0.69323(18) 0.0374(6) Uani 1 1 d .
C17 C 0.6726(3) -0.0253(3) 0.76098(19) 0.0465(7) Uani 1 1 d .
H17 H 0.5929 -0.0817 0.7663 0.056 Uiso 1 1 calc R
C18 C 0.7980(3) -0.0696(3) 0.8197(2) 0.0491(8) Uani 1 1 d .
H18 H 0.8027 -0.1554 0.8647 0.059 Uiso 1 1 calc R
C19 C 0.9180(3) 0.0120(3) 0.81275(19) 0.0412(7) Uani 1 1 d .
C20 C 0.9113(3) 0.1381(3) 0.7447(2) 0.0474(7) Uani 1 1 d .
H20 H 0.9927 0.1926 0.7382 0.057 Uiso 1 1 calc R
C21 C 0.7829(3) 0.1824(3) 0.68653(19) 0.0462(7) Uani 1 1 d .
H21 H 0.7780 0.2682 0.6416 0.055 Uiso 1 1 calc R
C22 C 1.1675(4) 0.0321(4) 0.8716(2) 0.0656(9) Uani 1 1 d .
H22A H 1.2242 0.0287 0.8044 0.098 Uiso 1 1 calc R
H22B H 1.2437 -0.0229 0.9170 0.098 Uiso 1 1 calc R
H22C H 1.1228 0.1408 0.8911 0.098 Uiso 1 1 calc R
N1 N 0.4963(2) 0.2770(2) 0.57210(14) 0.0380(5) Uani 1 1 d .
H1N H 0.5626 0.3367 0.5702 0.046 Uiso 1 1 calc R
N2 N 0.3457(3) 0.4465(3) 0.45593(16) 0.0435(6) Uani 1 1 d .
N3 N 0.2112(3) 0.4640(3) 0.40420(15) 0.0424(6) Uani 1 1 d .
O1 O -0.2824(2) 0.5936(2) 0.20946(13) 0.0560(6) Uani 1 1 d .
O2 O 0.4247(2) 0.0595(2) 0.63750(14) 0.0569(6) Uani 1 1 d .
O3 O 1.0370(2) -0.0423(2) 0.87475(14) 0.0561(6) Uani 1 1 d .
F1 F -0.4225(2) 0.3426(2) 0.25177(12) 0.0671(5) Uani 1 1 d .
S1 S 0.22940(9) 0.20797(8) 0.50932(5) 0.0427(2) Uani 1 1 d .

loop_
_atom_site_aniso_label
_atom_site_aniso_U_11
_atom_site_aniso_U_22
_atom_site_aniso_U_33
_atom_site_aniso_U_23
_atom_site_aniso_U_13
_atom_site_aniso_U_12
C1 0.066(2) 0.097(3) 0.044(2) 0.009(2) -0.0118(18) -0.031(2)
C2 0.065(2) 0.075(2) 0.056(2) 0.0318(18) -0.0284(18) -0.028(2)
C3 0.055(2) 0.0441(18) 0.063(2) 0.0125(15) -0.0191(16) -0.0098(16)
C4 0.0466(17) 0.0441(17) 0.0441(18) 0.0073(14) -0.0199(14) -0.0182(15)
C5 0.061(2) 0.060(2) 0.054(2) 0.0015(16) -0.0187(16) -0.0014(18)
C6 0.072(2) 0.095(3) 0.054(2) -0.0161(19) -0.0096(19) -0.003(2)
C7 0.0505(18) 0.0377(16) 0.0396(16) 0.0001(13) -0.0161(14) -0.0067(15)
C8 0.0408(17) 0.0564(19) 0.0436(17) -0.0058(14) -0.0136(14) -0.0141(15)
C9 0.0509(18) 0.0470(18) 0.0488(17) -0.0011(14) -0.0108(14) -0.0249(15)
C10 0.0477(17) 0.0388(16) 0.0402(16) 0.0035(12) -0.0123(13) -0.0134(14)
C11 0.0393(16) 0.0335(15) 0.0361(15) -0.0017(12) -0.0093(12) -0.0114(13)
C12 0.0502(18) 0.0364(16) 0.0421(16) -0.0009(13) -0.0120(14) -0.0165(14)
C13 0.0384(16) 0.0332(15) 0.0367(15) -0.0001(12) -0.0060(12) -0.0109(13)
C14 0.0371(16) 0.0339(15) 0.0365(15) 0.0005(12) -0.0080(12) -0.0137(13)
C15 0.0431(17) 0.0405(17) 0.0422(17) 0.0006(13) -0.0060(13) -0.0168(15)
C16 0.0412(16) 0.0330(15) 0.0399(15) 0.0030(12) -0.0074(13) -0.0124(14)
C17 0.0503(18) 0.0412(17) 0.0541(18) 0.0118(14) -0.0132(15) -0.0221(15)
C18 0.0530(19) 0.0437(17) 0.0518(18) 0.0179(14) -0.0136(15) -0.0153(16)
C19 0.0422(17) 0.0379(16) 0.0430(16) -0.0007(13) -0.0123(13) -0.0066(14)
C20 0.0531(19) 0.0418(17) 0.0543(18) 0.0112(14) -0.0195(15) -0.0208(15)
C21 0.0582(19) 0.0382(17) 0.0476(17) 0.0122(13) -0.0171(15) -0.0197(16)
C22 0.052(2) 0.071(2) 0.079(2) 0.0027(18) -0.0277(17) -0.0170(19)
N1 0.0402(13) 0.0384(13) 0.0421(13) 0.0068(10) -0.0136(11) -0.0192(11)
N2 0.0441(14) 0.0436(14) 0.0491(14) 0.0082(11) -0.0170(11) -0.0189(12)
N3 0.0452(14) 0.0411(14) 0.0477(14) 0.0094(10) -0.0174(11) -0.0197(12)
O1 0.0751(15) 0.0391(12) 0.0527(13) -0.0020(9) -0.0303(11) -0.0023(11)
O2 0.0608(13) 0.0527(13) 0.0707(14) 0.0206(10) -0.0274(11) -0.0331(12)
O3 0.0542(13) 0.0546(13) 0.0634(13) 0.0137(10) -0.0261(10) -0.0152(11)
F1 0.0565(11) 0.0891(14) 0.0664(11) 0.0042(9) -0.0309(9) -0.0277(10)
S1 0.0480(5) 0.0377(4) 0.0492(5) 0.0071(3) -0.0170(3) -0.0192(4)

loop_
_atom_type_symbol
_atom_type_description
_atom_type_scat_dispersion_real
_atom_type_scat_dispersion_imag
_atom_type_scat_source
C C 0.0033 0.0016 'International Tables Vol C Tables 4.2.6.8 and 6.1.1.4'
H H 0.0000 0.0000 'International Tables Vol C Tables 4.2.6.8 and 6.1.1.4'
N N 0.0061 0.0033 'International Tables Vol C Tables 4.2.6.8 and 6.1.1.4'
O O 0.0106 0.0060 'International Tables Vol C Tables 4.2.6.8 and 6.1.1.4'
F F 0.0171 0.0103 'International Tables Vol C Tables 4.2.6.8 and 6.1.1.4'
S S 0.1246 0.1234 'International Tables Vol C Tables 4.2.6.8 and 6.1.1.4'

loop_
_geom_angle_atom_site_label_1
_geom_angle_atom_site_label_2
_geom_angle_atom_site_label_3
_geom_angle
C2 C1 C6 118.5(3)
C2 C1 H1 120.7
C6 C1 H1 120.7
C1 C2 C3 121.5(3)
C1 C2 H2 119.3
C3 C2 H2 119.3
C4 C3 C2 119.0(3)
C4 C3 H3 120.5
C2 C3 H3 120.5
C5 C4 C3 121.0(3)
C5 C4 O1 122.8(2)
C3 C4 O1 116.2(3)
C4 C5 C6 118.3(3)
C4 C5 H5 120.9
C6 C5 H5 120.9
C1 C6 C5 121.8(3)
C1 C6 H6 119.1
C5 C6 H6 119.1
C12 C7 C8 118.7(2)
C12 C7 O1 119.4(2)
C8 C7 O1 121.6(2)
F1 C8 C9 119.7(2)
F1 C8 C7 118.8(2)
C9 C8 C7 121.6(2)
C8 C9 C10 119.0(2)
C8 C9 H9 120.5
C10 C9 H9 120.5
C11 C10 C9 121.0(2)
C11 C10 H10 119.5
C9 C10 H10 119.5
C10 C11 C12 118.8(2)
C10 C11 C13 121.8(2)
C12 C11 C13 119.4(2)
C7 C12 C11 121.0(2)
C7 C12 H12 119.5
C11 C12 H12 119.5
N3 C13 C11 122.4(2)
N3 C13 S1 114.10(18)
C11 C13 S1 123.48(19)
N2 C14 N1 121.4(2)
N2 C14 S1 114.99(18)
N1 C14 S1 123.58(18)
O2 C15 N1 118.7(2)
O2 C15 C16 121.8(2)
N1 C15 C16 119.4(2)
C21 C16 C17 118.0(2)
C21 C16 C15 125.1(2)
C17 C16 C15 116.9(2)
C18 C17 C16 121.0(3)
C18 C17 H17 119.5
C16 C17 H17 119.5
C17 C18 C19 120.5(2)
C17 C18 H18 119.8
C19 C18 H18 119.8
O3 C19 C18 115.5(2)
O3 C19 C20 125.1(2)
C18 C19 C20 119.4(2)
C21 C20 C19 119.4(3)
C21 C20 H20 120.3
C19 C20 H20 120.3
C16 C21 C20 121.8(2)
C16 C21 H21 119.1
C20 C21 H21 119.1
O3 C22 H22A 109.5
O3 C22 H22B 109.5
H22A C22 H22B 109.5
O3 C22 H22C 109.5
H22A C22 H22C 109.5
H22B C22 H22C 109.5
C14 N1 C15 122.0(2)
C14 N1 H1N 119.0
C15 N1 H1N 119.0
C14 N2 N3 111.4(2)
C13 N3 N2 112.9(2)
C7 O1 C4 118.3(2)
C19 O3 C22 119.6(2)
C14 S1 C13 86.63(12)

loop_
_geom_bond_atom_site_label_1
_geom_bond_atom_site_label_2
_geom_bond_distance
C1 C2 1.353(4)
C1 C6 1.366(4)
C1 H1 0.9300
C2 C3 1.376(4)
C2 H2 0.9300
C3 C4 1.372(4)
C3 H3 0.9300
C4 C5 1.364(4)
C4 O1 1.398(3)
C5 C6 1.379(4)
C5 H5 0.9300
C6 H6 0.9300
C7 C12 1.378(3)
C7 C8 1.381(4)
C7 O1 1.385(3)
C8 F1 1.350(3)
C8 C9 1.363(4)
C9 C10 1.383(3)
C9 H9 0.9300
C10 C11 1.380(3)
C10 H10 0.9300
C11 C12 1.383(3)
C11 C13 1.466(3)
C12 H12 0.9300
C13 N3 1.304(3)
C13 S1 1.726(2)
C14 N2 1.307(3)
C14 N1 1.377(3)
C14 S1 1.721(2)
C15 O2 1.226(3)
C15 N1 1.380(3)
C15 C16 1.476(4)
C16 C21 1.372(3)
C16 C17 1.393(3)
C17 C18 1.364(4)
C17 H17 0.9300
C18 C19 1.381(4)
C18 H18 0.9300
C19 O3 1.360(3)
C19 C20 1.383(3)
C20 C21 1.380(3)
C20 H20 0.9300
C21 H21 0.9300
C22 O3 1.420(3)
C22 H22A 0.9600
C22 H22B 0.9600
C22 H22C 0.9600
N1 H1N 0.8600
N2 N3 1.380(3)

loop_
_geom_torsion_atom_site_label_1
_geom_torsion_atom_site_label_2
_geom_torsion_atom_site_label_3
_geom_torsion_atom_site_label_4
_geom_torsion
C6 C1 C2 C3 0.3(5)
C1 C2 C3 C4 -0.4(4)
C2 C3 C4 C5 0.1(4)
C2 C3 C4 O1 178.4(2)
C3 C4 C5 C6 0.2(4)
O1 C4 C5 C6 -178.0(3)
C2 C1 C6 C5 0.1(5)
C4 C5 C6 C1 -0.3(5)
C12 C7 C8 F1 -179.4(2)
O1 C7 C8 F1 6.0(4)
C12 C7 C8 C9 -0.4(4)
O1 C7 C8 C9 -175.0(2)
F1 C8 C9 C10 -180.0(2)
C7 C8 C9 C10 1.0(4)
C8 C9 C10 C11 -0.8(4)
C9 C10 C11 C12 0.0(4)
C9 C10 C11 C13 179.5(2)
C8 C7 C12 C11 -0.4(4)
O1 C7 C12 C11 174.3(2)
C10 C11 C12 C7 0.6(4)
C13 C11 C12 C7 -178.9(2)
C10 C11 C13 N3 -178.8(2)
C12 C11 C13 N3 0.6(4)
C10 C11 C13 S1 0.0(4)
C12 C11 C13 S1 179.4(2)
O2 C15 C16 C21 173.9(3)
N1 C15 C16 C21 -5.6(4)
O2 C15 C16 C17 -6.0(4)
N1 C15 C16 C17 174.5(2)
C21 C16 C17 C18 0.8(4)
C15 C16 C17 C18 -179.3(3)
C16 C17 C18 C19 -0.3(5)
C17 C18 C19 O3 180.0(3)
C17 C18 C19 C20 -0.8(4)
O3 C19 C20 C21 -179.5(3)
C18 C19 C20 C21 1.4(4)
C17 C16 C21 C20 -0.2(4)
C15 C16 C21 C20 179.9(3)
C19 C20 C21 C16 -0.9(4)
N2 C14 N1 C15 179.3(2)
S1 C14 N1 C15 -0.8(3)
O2 C15 N1 C14 -1.0(4)
C16 C15 N1 C14 178.6(2)
N1 C14 N2 N3 -179.9(2)
S1 C14 N2 N3 0.1(3)
C11 C13 N3 N2 179.1(2)
S1 C13 N3 N2 0.2(3)
C14 N2 N3 C13 -0.2(3)
C12 C7 O1 C4 117.2(3)
C8 C7 O1 C4 -68.3(3)
C5 C4 O1 C7 -21.0(4)
C3 C4 O1 C7 160.7(2)
C18 C19 O3 C22 178.8(2)
C20 C19 O3 C22 -0.4(4)
N2 C14 S1 C13 0.0(2)
N1 C14 S1 C13 -180.0(2)
N3 C13 S1 C14 -0.1(2)
C11 C13 S1 C14 -179.0(2)
